data_4068087
loop_
_publ_author_name
'Adams, Richard D.'
'Chen, Mingwei'

_publ_section_title
;
 Synthesis of Higher Nuclearity Iridium Clusters: Reaction of
 [Ir4(CO)11Ph]&#x2212;with [Ir(COD)Cl]2
;
_journal_issue 1
_journal_name_full Organometallics
_journal_page_first 445
_journal_paper_doi 10.1021/om201084h
_journal_volume 31
_journal_year 2012
_chemical_formula_sum 'C46 H36 Ir9 O15'
_chemical_formula_weight 2558.55
_chemical_name_systematic
; 
 ? 
;
_space_group_IT_number 14
_symmetry_cell_setting monoclinic
_symmetry_space_group_name_Hall '-P 2yn'
_symmetry_space_group_name_H-M 'P 1 21/n 1'
_atom_sites_solution_hydrogens geom
_atom_sites_solution_primary direct
_atom_sites_solution_secondary difmap
_audit_creation_method SHELXL-97
_cell_angle_alpha 90.00
_cell_angle_beta 98.1050(10)
_cell_angle_gamma 90.00
_cell_formula_units_Z 4
_cell_length_a 13.0530(5)
_cell_length_b 13.2170(5)
_cell_length_c 28.3850(11)
_cell_measurement_reflns_used 7169
_cell_measurement_temperature 294(2)
_cell_measurement_theta_max 28.21
_cell_measurement_theta_min 2.25
_cell_volume 4848.1(3)
_computing_structure_refinement 'SHELXL-97 (Sheldrick, 1997)'
_computing_structure_solution 'SHELXS-97 (Sheldrick, 1990)'
_diffrn_ambient_temperature 294(2)
_diffrn_measured_fraction_theta_full 1.000
_diffrn_measured_fraction_theta_max 1.000
_diffrn_radiation_monochromator graphite
_diffrn_radiation_source 'fine-focus sealed tube'
_diffrn_radiation_type MoK\a
_diffrn_radiation_wavelength 0.71073
_diffrn_reflns_av_R_equivalents 0.0850
_diffrn_reflns_av_sigmaI/netI 0.0528
_diffrn_reflns_limit_h_max 14
_diffrn_reflns_limit_h_min -14
_diffrn_reflns_limit_k_max 14
_diffrn_reflns_limit_k_min -14
_diffrn_reflns_limit_l_max 31
_diffrn_reflns_limit_l_min -31
_diffrn_reflns_number 49306
_diffrn_reflns_theta_full 23.07
_diffrn_reflns_theta_max 23.07
_diffrn_reflns_theta_min 1.64
_diffrn_standards_decay_% <1
_exptl_absorpt_coefficient_mu 24.664
_exptl_absorpt_correction_T_max 1.000
_exptl_absorpt_correction_T_min 0.598436
_exptl_absorpt_correction_type multi-scan
_exptl_crystal_colour black
_exptl_crystal_density_diffrn 3.505
_exptl_crystal_density_method 'not measured'
_exptl_crystal_description block
_exptl_crystal_F_000 4500
_exptl_crystal_size_max 0.12
_exptl_crystal_size_mid 0.04
_exptl_crystal_size_min 0.04
_refine_diff_density_max 2.084
_refine_diff_density_min -2.791
_refine_diff_density_rms 0.327
_refine_ls_extinction_method none
_refine_ls_goodness_of_fit_ref 1.092
_refine_ls_hydrogen_treatment constr
_refine_ls_matrix_type full
_refine_ls_number_parameters 534
_refine_ls_number_reflns 6818
_refine_ls_number_restraints 3
_refine_ls_restrained_S_all 1.091
_refine_ls_R_factor_all 0.0951
_refine_ls_R_factor_gt 0.0796
_refine_ls_shift/su_max 0.000
_refine_ls_shift/su_mean 0.000
_refine_ls_structure_factor_coef Fsqd
_refine_ls_weighting_details 'calc w=1/[\s^2^(Fo^2^)+(0.1500P)^2^+375.1854P] where P=(Fo^2^+2Fc^2^)/3'
_refine_ls_weighting_scheme calc
_refine_ls_wR_factor_gt 0.2519
_refine_ls_wR_factor_ref 0.2635
_reflns_number_gt 5706
_reflns_number_total 6818
_reflns_threshold_expression >2sigma(I)
_cod_data_source_file om201084h_si_001.cif
_cod_data_source_block 4
_cod_depositor_comments
;
The following automatic conversions were performed:

'_symmetry_cell_setting' value 'Monoclinic' changed to 'monoclinic'
according to /home/saulius/struct/CIF-dictionaries/cif_core.dic
dictionary named 'cif_core.dic' version 2.4.1 from 2010-06-29.

Automatic conversion script
Id: cif_fix_values 1715 2011-07-08 13:25:40Z adriana 
;
_cod_original_sg_symbol_H-M P2(1)/n
_cod_database_code 4068087

loop_
_symmetry_equiv_pos_as_xyz
'x, y, z'
'-x+1/2, y+1/2, -z+1/2'
'-x, -y, -z'
'x-1/2, -y-1/2, z-1/2'

loop_
_atom_site_label
_atom_site_type_symbol
_atom_site_fract_x
_atom_site_fract_y
_atom_site_fract_z
_atom_site_U_iso_or_equiv
_atom_site_adp_type
_atom_site_occupancy
_atom_site_symmetry_multiplicity
_atom_site_calc_flag
_atom_site_refinement_flags
C7S C 0.406(5) 0.994(5) 0.015(3) 0.11(2) Uiso 1 1 d D
H7S H 0.3384 0.9830 0.0202 0.134 Uiso 1 1 calc R
Ir1 Ir 0.05271(12) 0.82228(11) 0.80234(5) 0.0398(4) Uani 1 1 d .
Ir2 Ir -0.09269(12) 0.67510(12) 0.81134(5) 0.0414(4) Uani 1 1 d .
Ir3 Ir 0.11555(12) 0.63091(11) 0.83000(5) 0.0427(4) Uani 1 1 d .
Ir4 Ir 0.00432(11) 0.64749(11) 0.90419(5) 0.0402(4) Uani 1 1 d .
Ir5 Ir -0.06676(11) 0.83405(11) 0.87415(5) 0.0390(4) Uani 1 1 d .
Ir6 Ir 0.14791(11) 0.79344(11) 0.89452(5) 0.0392(4) Uani 1 1 d .
Ir7 Ir 0.08388(12) 0.97978(11) 0.86242(5) 0.0412(4) Uani 1 1 d .
Ir8 Ir -0.20826(12) 0.69099(12) 0.88086(6) 0.0441(4) Uani 1 1 d .
Ir9 Ir 0.21632(12) 0.59693(13) 0.91967(6) 0.0489(5) Uani 1 1 d .
C1 C 0.224(3) 0.927(3) 0.8738(15) 0.053(11) Uiso 1 1 d .
C11 C -0.027(4) 0.892(4) 0.7530(19) 0.073(15) Uani 1 1 d .
C12 C 0.167(3) 0.852(4) 0.7754(19) 0.064(13) Uani 1 1 d .
C21 C -0.189(3) 0.729(3) 0.7665(16) 0.053(11) Uani 1 1 d .
C22 C -0.129(3) 0.544(3) 0.7912(13) 0.046(10) Uani 1 1 d .
C31 C 0.113(4) 0.638(3) 0.7655(17) 0.063(13) Uani 1 1 d .
C32 C 0.109(4) 0.489(4) 0.8307(16) 0.064(13) Uani 1 1 d .
C41 C -0.015(3) 0.683(3) 0.9649(16) 0.056(11) Uani 1 1 d .
C42 C -0.045(3) 0.516(4) 0.9025(13) 0.054(12) Uani 1 1 d .
C51 C -0.156(3) 0.918(5) 0.8367(18) 0.072(16) Uani 1 1 d .
C52 C -0.089(3) 0.888(4) 0.933(2) 0.077(17) Uani 1 1 d .
C61 C 0.173(4) 0.823(4) 0.9599(14) 0.061(13) Uani 1 1 d .
C71 C 0.123(3) 1.101(3) 0.8172(13) 0.047(10) Uani 1 1 d .
H71 H 0.1467 1.0527 0.7976 0.056 Uiso 1 1 calc R
C72 C 0.202(4) 1.172(3) 0.843(2) 0.074(16) Uani 1 1 d .
H72A H 0.2704 1.1458 0.8409 0.089 Uiso 1 1 calc R
H72B H 0.1961 1.2370 0.8271 0.089 Uiso 1 1 calc R
C73 C 0.196(5) 1.191(5) 0.894(2) 0.092(18) Uiso 1 1 d .
H73A H 0.1545 1.2506 0.8970 0.111 Uiso 1 1 calc R
H73B H 0.2652 1.2034 0.9106 0.111 Uiso 1 1 calc R
C74 C 0.148(4) 1.098(4) 0.9161(18) 0.070(13) Uiso 1 1 d .
H74 H 0.1937 1.0486 0.9296 0.084 Uiso 1 1 calc R
C75 C 0.047(3) 1.081(3) 0.9180(13) 0.045(10) Uani 1 1 d .
H75 H 0.0294 1.0211 0.9326 0.054 Uiso 1 1 calc R
C76 C -0.040(4) 1.150(3) 0.8986(16) 0.062(12) Uani 1 1 d .
H76A H -0.0383 1.2096 0.9184 0.074 Uiso 1 1 calc R
H76B H -0.1057 1.1156 0.9002 0.074 Uiso 1 1 calc R
C77 C -0.035(3) 1.183(3) 0.8445(14) 0.052(11) Uani 1 1 d .
H77A H -0.1046 1.1924 0.8279 0.062 Uiso 1 1 calc R
H77B H 0.0019 1.2462 0.8441 0.062 Uiso 1 1 calc R
C78 C 0.019(3) 1.103(3) 0.8201(15) 0.053(11) Uani 1 1 d .
H78 H -0.0209 1.0497 0.8058 0.063 Uiso 1 1 calc R
C81 C -0.247(4) 0.716(4) 0.939(2) 0.075(16) Uani 1 1 d .
C82 C -0.277(4) 0.560(5) 0.8759(14) 0.074(16) Uani 1 1 d .
C83 C -0.352(3) 0.761(4) 0.8491(17) 0.061(12) Uani 1 1 d .
C84 C -0.368(3) 0.854(3) 0.8677(15) 0.049(10) Uiso 1 1 d .
H84 H -0.3265 0.8781 0.8947 0.059 Uiso 1 1 calc R
C85 C -0.452(4) 0.912(4) 0.8432(19) 0.078(15) Uiso 1 1 d .
H85 H -0.4695 0.9743 0.8550 0.094 Uiso 1 1 calc R
C86 C -0.508(4) 0.872(4) 0.8005(17) 0.075(15) Uani 1 1 d .
H86 H -0.5588 0.9106 0.7828 0.090 Uiso 1 1 calc R
C87 C -0.485(4) 0.776(5) 0.785(2) 0.088(19) Uani 1 1 d .
H87 H -0.5290 0.7458 0.7607 0.105 Uiso 1 1 calc R
C88 C -0.397(4) 0.725(4) 0.8072(14) 0.063(14) Uani 1 1 d .
H88 H -0.3707 0.6686 0.7933 0.076 Uiso 1 1 calc R
C91 C 0.175(3) 0.538(3) 0.9720(17) 0.055(11) Uani 1 1 d .
C92 C 0.291(4) 0.720(4) 0.8874(19) 0.073(14) Uani 1 1 d .
C93 C 0.273(3) 0.646(4) 0.8557(15) 0.059(14) Uani 1 1 d .
C94 C 0.359(5) 0.587(5) 0.837(2) 0.11(2) Uiso 1 1 d .
H94A H 0.4227 0.6256 0.8414 0.129 Uiso 1 1 calc R
H94B H 0.3402 0.5736 0.8033 0.129 Uiso 1 1 calc R
C95 C 0.375(4) 0.482(4) 0.8655(19) 0.082(19) Uani 1 1 d .
H95A H 0.3351 0.4294 0.8478 0.098 Uiso 1 1 calc R
H95B H 0.4478 0.4629 0.8688 0.098 Uiso 1 1 calc R
C96 C 0.342(4) 0.493(4) 0.9145(17) 0.065(13) Uani 1 1 d .
H96 H 0.2941 0.4461 0.9225 0.079 Uiso 1 1 calc R
C97 C 0.379(4) 0.570(4) 0.951(2) 0.075(14) Uiso 1 1 d .
H97 H 0.3606 0.5663 0.9812 0.090 Uiso 1 1 calc R
C98 C 0.452(4) 0.659(4) 0.937(2) 0.09(2) Uani 1 1 d .
H98A H 0.5003 0.6775 0.9649 0.109 Uiso 1 1 calc R
H98B H 0.4923 0.6344 0.9130 0.109 Uiso 1 1 calc R
C99 C 0.389(3) 0.755(5) 0.918(2) 0.087(18) Uani 1 1 d .
H99A H 0.3729 0.7957 0.9438 0.105 Uiso 1 1 calc R
H99B H 0.4299 0.7953 0.8986 0.105 Uiso 1 1 calc R
O1 O 0.313(2) 0.953(2) 0.8740(13) 0.073(10) Uani 1 1 d .
O11 O -0.081(3) 0.932(3) 0.7230(11) 0.091(12) Uani 1 1 d .
O12 O 0.240(3) 0.871(4) 0.7560(14) 0.096(13) Uani 1 1 d .
O21 O -0.243(3) 0.756(3) 0.7317(14) 0.086(11) Uani 1 1 d .
O22 O -0.141(3) 0.461(3) 0.7837(16) 0.095(12) Uani 1 1 d .
O31 O 0.111(4) 0.631(3) 0.7239(12) 0.110(15) Uani 1 1 d .
O32 O 0.107(3) 0.404(3) 0.8252(16) 0.100(14) Uani 1 1 d .
O41 O -0.023(3) 0.694(3) 1.0075(11) 0.072(9) Uani 1 1 d .
O42 O -0.073(3) 0.428(2) 0.9014(14) 0.083(11) Uani 1 1 d .
O51 O -0.204(3) 0.975(3) 0.8132(13) 0.074(9) Uani 1 1 d .
O52 O -0.109(3) 0.918(3) 0.9673(11) 0.083(12) Uani 1 1 d .
O61 O 0.180(3) 0.845(3) 0.9994(14) 0.089(12) Uani 1 1 d .
O81 O -0.275(3) 0.730(3) 0.9756(12) 0.083(11) Uani 1 1 d .
O82 O -0.320(4) 0.486(3) 0.8715(16) 0.112(18) Uani 1 1 d .
O91 O 0.160(4) 0.497(4) 1.0076(18) 0.115(15) Uiso 1 1 d .
C1SS C 0.434(6) 0.704(4) 0.067(2) 0.11(2) Uiso 1 1 d G
H1SS H 0.4622 0.6657 0.0442 0.136 Uiso 1 1 calc R
C2SS C 0.328(5) 0.715(6) 0.064(3) 0.32(9) Uiso 1 1 d G
H2SS H 0.2842 0.6841 0.0393 0.385 Uiso 1 1 calc R
C4SS C 0.286(5) 0.772(6) 0.098(3) 0.36(10) Uiso 1 1 d G
H4SS H 0.2149 0.7799 0.0956 0.429 Uiso 1 1 calc R
C5SS C 0.351(7) 0.819(5) 0.134(2) 0.15(3) Uiso 1 1 d G
H5SS H 0.3235 0.8573 0.1568 0.179 Uiso 1 1 calc R
C6SS C 0.458(7) 0.808(6) 0.137(2) 0.28(7) Uiso 1 1 d G
H6SS H 0.5015 0.8388 0.1618 0.330 Uiso 1 1 calc R
C3SS C 0.499(4) 0.750(6) 0.103(3) 0.30(8) Uiso 1 1 d G
H3SS H 0.5708 0.7430 0.1055 0.357 Uiso 1 1 calc R
C9S C 0.416(6) 1.082(5) -0.006(2) 0.11(2) Uiso 1 1 d D
H9S H 0.3685 1.1355 -0.0071 0.134 Uiso 1 1 calc R
C8S C 0.469(13) 0.916(14) 0.031(12) 0.8(3) Uiso 1 1 d D
H8S H 0.4527 0.8675 0.0523 0.913 Uiso 1 1 calc R

loop_
_atom_site_aniso_label
_atom_site_aniso_U_11
_atom_site_aniso_U_22
_atom_site_aniso_U_33
_atom_site_aniso_U_23
_atom_site_aniso_U_13
_atom_site_aniso_U_12
Ir1 0.0461(9) 0.0391(8) 0.0344(8) 0.0052(6) 0.0065(7) -0.0009(7)
Ir2 0.0453(9) 0.0417(9) 0.0362(9) -0.0026(7) 0.0028(7) -0.0036(7)
Ir3 0.0482(9) 0.0380(9) 0.0435(9) 0.0030(7) 0.0117(7) 0.0033(7)
Ir4 0.0429(9) 0.0412(9) 0.0366(8) 0.0044(6) 0.0061(6) -0.0029(7)
Ir5 0.0405(8) 0.0400(9) 0.0361(8) 0.0007(6) 0.0039(6) -0.0022(6)
Ir6 0.0402(8) 0.0397(9) 0.0370(8) 0.0058(6) 0.0027(6) -0.0024(6)
Ir7 0.0482(9) 0.0372(8) 0.0377(8) 0.0022(6) 0.0042(7) -0.0032(7)
Ir8 0.0401(9) 0.0500(10) 0.0422(9) 0.0018(7) 0.0054(7) -0.0069(7)
Ir9 0.0447(9) 0.0478(10) 0.0542(10) 0.0158(7) 0.0066(7) 0.0019(7)
C11 0.06(3) 0.09(4) 0.07(3) -0.03(3) 0.01(3) 0.02(3)
C12 0.05(3) 0.06(3) 0.09(4) 0.01(3) 0.02(3) 0.00(2)
C21 0.05(2) 0.05(3) 0.06(3) -0.03(2) 0.00(2) -0.03(2)
C22 0.05(2) 0.05(3) 0.03(2) 0.001(18) -0.013(18) -0.01(2)
C31 0.09(3) 0.04(2) 0.07(3) -0.02(2) 0.03(3) -0.01(2)
C32 0.08(3) 0.06(3) 0.06(3) -0.01(2) -0.01(2) -0.01(2)
C41 0.06(3) 0.05(3) 0.06(3) 0.00(2) 0.03(2) -0.01(2)
C42 0.06(3) 0.08(3) 0.02(2) -0.02(2) -0.003(17) 0.03(2)
C51 0.02(2) 0.12(5) 0.08(3) 0.03(3) 0.02(2) 0.02(2)
C52 0.04(3) 0.09(4) 0.10(4) 0.03(3) -0.01(3) -0.05(3)
C61 0.07(3) 0.08(3) 0.02(2) -0.01(2) -0.02(2) -0.03(3)
C71 0.07(3) 0.04(2) 0.03(2) 0.011(17) 0.022(19) 0.02(2)
C72 0.09(4) 0.03(2) 0.11(4) 0.01(2) 0.05(3) 0.00(2)
C75 0.05(2) 0.04(2) 0.03(2) -0.003(17) -0.018(18) -0.002(18)
C76 0.06(3) 0.05(3) 0.07(3) -0.03(2) 0.01(2) 0.01(2)
C77 0.07(3) 0.03(2) 0.05(2) -0.015(17) -0.01(2) 0.012(19)
C78 0.06(3) 0.04(2) 0.06(3) 0.008(19) 0.01(2) 0.01(2)
C81 0.05(3) 0.07(3) 0.10(4) 0.03(3) 0.00(3) -0.02(2)
C82 0.09(4) 0.12(5) 0.02(2) 0.01(3) 0.02(2) 0.01(3)
C83 0.06(3) 0.07(3) 0.06(3) 0.02(2) 0.04(2) 0.00(2)
C86 0.07(3) 0.09(4) 0.06(3) 0.01(3) -0.03(2) 0.03(3)
C87 0.09(4) 0.09(4) 0.07(4) 0.05(3) -0.01(3) -0.02(3)
C88 0.07(3) 0.10(4) 0.03(2) -0.01(2) 0.01(2) -0.04(3)
C91 0.024(19) 0.07(3) 0.07(3) 0.01(2) 0.003(19) 0.017(19)
C92 0.10(4) 0.04(3) 0.07(3) -0.01(3) 0.02(3) 0.02(3)
C93 0.04(2) 0.09(3) 0.05(3) 0.05(3) 0.03(2) 0.04(2)
C95 0.08(3) 0.07(3) 0.11(4) 0.07(3) 0.06(3) 0.04(3)
C96 0.05(3) 0.07(3) 0.07(3) 0.00(2) -0.01(2) 0.03(2)
C98 0.06(3) 0.08(4) 0.13(5) 0.06(4) -0.01(3) -0.02(3)
C99 0.03(2) 0.11(5) 0.11(4) 0.00(4) -0.02(3) -0.02(3)
O1 0.039(16) 0.048(18) 0.13(3) 0.041(19) 0.013(17) -0.025(14)
O11 0.11(3) 0.12(3) 0.041(19) 0.05(2) -0.003(19) 0.03(2)
O12 0.06(2) 0.15(4) 0.08(3) 0.01(3) 0.037(19) -0.02(2)
O21 0.08(2) 0.09(3) 0.09(3) 0.02(2) -0.01(2) -0.02(2)
O22 0.10(3) 0.06(2) 0.12(4) -0.01(2) 0.02(2) -0.03(2)
O31 0.18(4) 0.12(3) 0.04(2) 0.01(2) 0.06(2) 0.00(3)
O32 0.11(3) 0.05(2) 0.14(4) -0.01(2) 0.01(3) -0.04(2)
O41 0.10(3) 0.08(2) 0.038(18) 0.010(15) 0.011(17) -0.006(19)
O42 0.10(3) 0.027(17) 0.12(3) 0.019(17) 0.03(2) -0.008(17)
O51 0.06(2) 0.08(2) 0.08(2) 0.00(2) 0.033(19) 0.022(19)
O52 0.15(4) 0.08(2) 0.033(18) -0.006(16) 0.04(2) -0.01(2)
O61 0.06(2) 0.12(3) 0.08(3) -0.02(2) -0.016(18) 0.00(2)
O81 0.06(2) 0.15(4) 0.046(19) -0.01(2) 0.013(16) -0.01(2)
O82 0.13(4) 0.09(3) 0.11(3) 0.03(2) -0.03(3) -0.07(3)

loop_
_atom_type_symbol
_atom_type_description
_atom_type_scat_dispersion_real
_atom_type_scat_dispersion_imag
_atom_type_scat_source
C C 0.0033 0.0016 'International Tables Vol C Tables 4.2.6.8 and 6.1.1.4'
H H 0.0000 0.0000 'International Tables Vol C Tables 4.2.6.8 and 6.1.1.4'
O O 0.0106 0.0060 'International Tables Vol C Tables 4.2.6.8 and 6.1.1.4'
Ir Ir -1.4442 7.9887 'International Tables Vol C Tables 4.2.6.8 and 6.1.1.4'

loop_
_geom_angle_atom_site_label_1
_geom_angle_atom_site_label_2
_geom_angle_atom_site_label_3
_geom_angle
_geom_angle_site_symmetry_1
_geom_angle_site_symmetry_3
C9S C7S C8S 137(4) . .
C9S C7S H7S 111.5 . .
C8S C7S H7S 111.5 . .
C12 Ir1 C11 89(2) . .
C12 Ir1 Ir7 92.3(16) . .
C11 Ir1 Ir7 96.4(15) . .
C12 Ir1 Ir3 95.2(14) . .
C11 Ir1 Ir3 141.6(16) . .
Ir7 Ir1 Ir3 121.41(7) . .
C12 Ir1 Ir5 152.8(17) . .
C11 Ir1 Ir5 102.3(14) . .
Ir7 Ir1 Ir5 62.27(6) . .
Ir3 Ir1 Ir5 91.03(6) . .
C12 Ir1 Ir2 144.2(16) . .
C11 Ir1 Ir2 95.7(17) . .
Ir7 Ir1 Ir2 122.22(7) . .
Ir3 Ir1 Ir2 60.25(5) . .
Ir5 Ir1 Ir2 59.95(5) . .
C12 Ir1 Ir6 98.2(16) . .
C11 Ir1 Ir6 155.2(14) . .
Ir7 Ir1 Ir6 59.83(5) . .
Ir3 Ir1 Ir6 61.59(5) . .
Ir5 Ir1 Ir6 61.96(5) . .
Ir2 Ir1 Ir6 92.21(6) . .
C21 Ir2 C22 91.6(16) . .
C21 Ir2 Ir8 94.8(14) . .
C22 Ir2 Ir8 99.0(13) . .
C21 Ir2 Ir5 99.7(12) . .
C22 Ir2 Ir5 155.9(12) . .
Ir8 Ir2 Ir5 59.20(5) . .
C21 Ir2 Ir1 94.4(13) . .
C22 Ir2 Ir1 140.9(13) . .
Ir8 Ir2 Ir1 118.95(7) . .
Ir5 Ir2 Ir1 59.76(5) . .
C21 Ir2 Ir3 142.0(14) . .
C22 Ir2 Ir3 93.5(13) . .
Ir8 Ir2 Ir3 121.46(7) . .
Ir5 Ir2 Ir3 90.54(6) . .
Ir1 Ir2 Ir3 59.61(5) . .
C21 Ir2 Ir4 154.2(13) . .
C22 Ir2 Ir4 103.2(11) . .
Ir8 Ir2 Ir4 62.41(6) . .
Ir5 Ir2 Ir4 59.15(5) . .
Ir1 Ir2 Ir4 87.31(6) . .
Ir3 Ir2 Ir4 59.05(5) . .
C31 Ir3 C32 94(2) . .
C31 Ir3 C93 103.0(19) . .
C32 Ir3 C93 98(2) . .
C31 Ir3 Ir4 146.1(16) . .
C32 Ir3 Ir4 92.4(16) . .
C93 Ir3 Ir4 109.1(11) . .
C31 Ir3 Ir9 151.7(16) . .
C32 Ir3 Ir9 80.9(14) . .
C93 Ir3 Ir9 51.0(10) . .
Ir4 Ir3 Ir9 62.17(6) . .
C31 Ir3 Ir1 72.8(14) . .
C32 Ir3 Ir1 155.9(14) . .
C93 Ir3 Ir1 104.5(13) . .
Ir4 Ir3 Ir1 88.67(6) . .
Ir9 Ir3 Ir1 120.27(7) . .
C31 Ir3 Ir2 85.2(16) . .
C32 Ir3 Ir2 99.7(15) . .
C93 Ir3 Ir2 160.1(14) . .
Ir4 Ir3 Ir2 60.93(5) . .
Ir9 Ir3 Ir2 123.08(7) . .
Ir1 Ir3 Ir2 60.15(5) . .
C31 Ir3 Ir6 126.4(13) . .
C32 Ir3 Ir6 139.3(14) . .
C93 Ir3 Ir6 69.5(14) . .
Ir4 Ir3 Ir6 58.96(5) . .
Ir9 Ir3 Ir6 60.74(6) . .
Ir1 Ir3 Ir6 59.57(5) . .
Ir2 Ir3 Ir6 90.96(6) . .
C41 Ir4 C42 100.0(17) . .
C41 Ir4 Ir5 88.5(14) . .
C42 Ir4 Ir5 137.6(12) . .
C41 Ir4 Ir3 154.5(14) . .
C42 Ir4 Ir3 97.2(12) . .
Ir5 Ir4 Ir3 91.48(6) . .
C41 Ir4 Ir6 95.8(13) . .
C42 Ir4 Ir6 154.3(12) . .
Ir5 Ir4 Ir6 62.49(5) . .
Ir3 Ir4 Ir6 62.09(5) . .
C41 Ir4 Ir2 138.5(15) . .
C42 Ir4 Ir2 89.3(11) . .
Ir5 Ir4 Ir2 59.74(5) . .
Ir3 Ir4 Ir2 60.02(5) . .
Ir6 Ir4 Ir2 92.25(6) . .
C41 Ir4 Ir8 84.5(15) . .
C42 Ir4 Ir8 81.9(12) . .
Ir5 Ir4 Ir8 57.47(5) . .
Ir3 Ir4 Ir8 116.61(7) . .
Ir6 Ir4 Ir8 119.94(7) . .
Ir2 Ir4 Ir8 56.59(5) . .
C41 Ir4 Ir9 100.3(15) . .
C42 Ir4 Ir9 96.3(12) . .
Ir5 Ir4 Ir9 123.08(7) . .
Ir3 Ir4 Ir9 58.96(6) . .
Ir6 Ir4 Ir9 60.71(5) . .
Ir2 Ir4 Ir9 118.95(7) . .
Ir8 Ir4 Ir9 175.10(8) . .
C51 Ir5 C52 97(2) . .
C51 Ir5 Ir8 94.7(16) . .
C52 Ir5 Ir8 90.7(12) . .
C51 Ir5 Ir4 152.6(19) . .
C52 Ir5 Ir4 98.9(16) . .
Ir8 Ir5 Ir4 62.98(6) . .
C51 Ir5 Ir1 89.0(14) . .
C52 Ir5 Ir1 149.2(11) . .
Ir8 Ir5 Ir1 119.02(7) . .
Ir4 Ir5 Ir1 88.69(6) . .
C51 Ir5 Ir2 94.4(19) . .
C52 Ir5 Ir2 148.1(13) . .
Ir8 Ir5 Ir2 58.73(6) . .
Ir4 Ir5 Ir2 61.10(5) . .
Ir1 Ir5 Ir2 60.29(5) . .
C51 Ir5 Ir7 85.0(16) . .
C52 Ir5 Ir7 92.4(12) . .
Ir8 Ir5 Ir7 176.91(8) . .
Ir4 Ir5 Ir7 116.38(7) . .
Ir1 Ir5 Ir7 57.91(5) . .
Ir2 Ir5 Ir7 118.20(7) . .
C51 Ir5 Ir6 139.5(14) . .
C52 Ir5 Ir6 99.3(14) . .
Ir8 Ir5 Ir6 121.74(7) . .
Ir4 Ir5 Ir6 58.78(5) . .
Ir1 Ir5 Ir6 59.37(5) . .
Ir2 Ir5 Ir6 90.88(6) . .
Ir7 Ir5 Ir6 57.62(5) . .
C61 Ir6 C92 99(2) . .
C61 Ir6 C1 94.4(18) . .
C92 Ir6 C1 84.4(18) . .
C61 Ir6 Ir7 98.4(15) . .
C92 Ir6 Ir7 127.6(14) . .
C1 Ir6 Ir7 45.2(11) . .
C61 Ir6 Ir4 94.2(14) . .
C92 Ir6 Ir4 108.1(14) . .
C1 Ir6 Ir4 163.5(11) . .
Ir7 Ir6 Ir4 119.42(7) . .
C61 Ir6 Ir1 154.2(16) . .
C92 Ir6 Ir1 104.8(14) . .
C1 Ir6 Ir1 77.9(12) . .
Ir7 Ir6 Ir1 58.72(5) . .
Ir4 Ir6 Ir1 88.23(6) . .
C61 Ir6 Ir9 86.3(16) . .
C92 Ir6 Ir9 49.8(14) . .
C1 Ir6 Ir9 133.4(11) . .
Ir7 Ir6 Ir9 175.11(8) . .
Ir4 Ir6 Ir9 61.23(5) . .
Ir1 Ir6 Ir9 116.97(7) . .
C61 Ir6 Ir3 142.1(15) . .
C92 Ir6 Ir3 69.3(14) . .
C1 Ir6 Ir3 118.8(12) . .
Ir7 Ir6 Ir3 117.55(7) . .
Ir4 Ir6 Ir3 58.95(5) . .
Ir1 Ir6 Ir3 58.84(5) . .
Ir9 Ir6 Ir3 58.16(6) . .
C61 Ir6 Ir5 101.2(16) . .
C92 Ir6 Ir5 156.8(14) . .
C1 Ir6 Ir5 105.7(11) . .
Ir7 Ir6 Ir5 60.71(5) . .
Ir4 Ir6 Ir5 58.72(5) . .
Ir1 Ir6 Ir5 58.66(5) . .
Ir9 Ir6 Ir5 119.85(7) . .
Ir3 Ir6 Ir5 87.61(6) . .
C1 Ir7 C78 131.4(18) . .
C1 Ir7 C71 94.1(17) . .
C78 Ir7 C71 37.3(15) . .
C1 Ir7 C75 113.7(16) . .
C78 Ir7 C75 80.2(15) . .
C71 Ir7 C75 94.1(15) . .
C1 Ir7 C74 83.6(18) . .
C78 Ir7 C74 86.2(18) . .
C71 Ir7 C74 78.0(17) . .
C75 Ir7 C74 35.4(16) . .
C1 Ir7 Ir1 83.1(13) . .
C78 Ir7 Ir1 102.7(12) . .
C71 Ir7 Ir1 103.0(11) . .
C75 Ir7 Ir1 155.1(11) . .
C74 Ir7 Ir1 166.7(13) . .
C1 Ir7 Ir6 51.6(13) . .
C78 Ir7 Ir6 164.2(12) . .
C71 Ir7 Ir6 141.8(10) . .
C75 Ir7 Ir6 113.7(10) . .
C74 Ir7 Ir6 109.5(14) . .
Ir1 Ir7 Ir6 61.46(5) . .
C1 Ir7 Ir5 113.0(13) . .
C78 Ir7 Ir5 111.2(12) . .
C71 Ir7 Ir5 143.9(12) . .
C75 Ir7 Ir5 95.9(11) . .
C74 Ir7 Ir5 126.4(13) . .
Ir1 Ir7 Ir5 59.82(5) . .
Ir6 Ir7 Ir5 61.67(5) . .
C81 Ir8 C82 92.4(19) . .
C81 Ir8 C83 88.1(19) . .
C82 Ir8 C83 89(2) . .
C81 Ir8 Ir2 161.0(15) . .
C82 Ir8 Ir2 100.5(13) . .
C83 Ir8 Ir2 105.8(11) . .
C81 Ir8 Ir5 102.6(15) . .
C82 Ir8 Ir5 160.4(15) . .
C83 Ir8 Ir5 103.5(12) . .
Ir2 Ir8 Ir5 62.07(6) . .
C81 Ir8 Ir4 102.3(15) . .
C82 Ir8 Ir4 105.3(16) . .
C83 Ir8 Ir4 161.5(11) . .
Ir2 Ir8 Ir4 61.00(5) . .
Ir5 Ir8 Ir4 59.55(5) . .
C91 Ir9 C93 172.1(18) . .
C91 Ir9 C92 150(2) . .
C93 Ir9 C92 35.8(18) . .
C91 Ir9 C96 95.6(18) . .
C93 Ir9 C96 77.3(17) . .
C92 Ir9 C96 93(2) . .
C91 Ir9 C97 88.9(18) . .
C93 Ir9 C97 87.6(18) . .
C92 Ir9 C97 80(2) . .
C96 Ir9 C97 39.5(18) . .
C91 Ir9 Ir3 132.2(12) . .
C93 Ir9 Ir3 49.1(12) . .
C92 Ir9 Ir3 70.6(15) . .
C96 Ir9 Ir3 108.2(13) . .
C97 Ir9 Ir3 135.1(15) . .
C91 Ir9 Ir6 118.8(13) . .
C93 Ir9 Ir6 69.0(12) . .
C92 Ir9 Ir6 48.8(13) . .
C96 Ir9 Ir6 142.1(15) . .
C97 Ir9 Ir6 120.3(14) . .
Ir3 Ir9 Ir6 61.10(5) . .
C91 Ir9 Ir4 80.4(11) . .
C93 Ir9 Ir4 104.2(10) . .
C92 Ir9 Ir4 104.1(14) . .
C96 Ir9 Ir4 151.4(14) . .
C97 Ir9 Ir4 165.1(14) . .
Ir3 Ir9 Ir4 58.87(5) . .
Ir6 Ir9 Ir4 58.06(5) . .
O1 C1 Ir7 141(3) . .
O1 C1 Ir6 136(3) . .
Ir7 C1 Ir6 83.2(16) . .
O11 C11 Ir1 176(5) . .
O12 C12 Ir1 177(5) . .
O21 C21 Ir2 169(4) . .
O22 C22 Ir2 171(4) . .
O31 C31 Ir3 173(4) . .
O32 C32 Ir3 171(5) . .
O41 C41 Ir4 171(4) . .
O42 C42 Ir4 178(4) . .
O51 C51 Ir5 175(4) . .
O52 C52 Ir5 175(4) . .
O61 C61 Ir6 174(5) . .
C78 C71 C72 125(4) . .
C78 C71 Ir7 70(2) . .
C72 C71 Ir7 112(3) . .
C78 C71 H71 117.4 . .
C72 C71 H71 117.4 . .
Ir7 C71 H71 88.3 . .
C73 C72 C71 117(4) . .
C73 C72 H72A 108.0 . .
C71 C72 H72A 108.0 . .
C73 C72 H72B 108.0 . .
C71 C72 H72B 108.0 . .
H72A C72 H72B 107.2 . .
C72 C73 C74 110(5) . .
C72 C73 H73A 109.6 . .
C74 C73 H73A 109.6 . .
C72 C73 H73B 109.6 . .
C74 C73 H73B 109.6 . .
H73A C73 H73B 108.1 . .
C75 C74 C73 127(5) . .
C75 C74 Ir7 69(3) . .
C73 C74 Ir7 114(4) . .
C75 C74 H74 116.3 . .
C73 C74 H74 116.3 . .
Ir7 C74 H74 87.1 . .
C74 C75 C76 125(4) . .
C74 C75 Ir7 76(3) . .
C76 C75 Ir7 110(2) . .
C74 C75 H75 117.4 . .
C76 C75 H75 117.4 . .
Ir7 C75 H75 84.1 . .
C75 C76 C77 113(3) . .
C75 C76 H76A 109.1 . .
C77 C76 H76A 109.1 . .
C75 C76 H76B 109.1 . .
C77 C76 H76B 109.1 . .
H76A C76 H76B 107.8 . .
C78 C77 C76 110(3) . .
C78 C77 H77A 109.7 . .
C76 C77 H77A 109.7 . .
C78 C77 H77B 109.7 . .
C76 C77 H77B 109.7 . .
H77A C77 H77B 108.2 . .
C71 C78 C77 125(4) . .
C71 C78 Ir7 73(2) . .
C77 C78 Ir7 117(3) . .
C71 C78 H78 117.5 . .
C77 C78 H78 117.5 . .
Ir7 C78 H78 80.1 . .
O81 C81 Ir8 178(4) . .
O82 C82 Ir8 177(5) . .
C88 C83 C84 126(5) . .
C88 C83 Ir8 118(4) . .
C84 C83 Ir8 113(3) . .
C83 C84 C85 116(4) . .
C83 C84 H84 121.9 . .
C85 C84 H84 121.9 . .
C86 C85 C84 119(5) . .
C86 C85 H85 120.7 . .
C84 C85 H85 120.7 . .
C87 C86 C85 120(5) . .
C87 C86 H86 120.0 . .
C85 C86 H86 120.0 . .
C86 C87 C88 120(5) . .
C86 C87 H87 120.0 . .
C88 C87 H87 120.0 . .
C83 C88 C87 117(5) . .
C83 C88 H88 121.6 . .
C87 C88 H88 121.6 . .
O91 C91 Ir9 172(4) . .
C93 C92 C99 131(5) . .
C93 C92 Ir6 109(4) . .
C99 C92 Ir6 120(4) . .
C93 C92 Ir9 72(3) . .
C99 C92 Ir9 113(4) . .
Ir6 C92 Ir9 81(2) . .
C92 C93 C94 124(5) . .
C92 C93 Ir3 112(3) . .
C94 C93 Ir3 124(4) . .
C92 C93 Ir9 72(3) . .
C94 C93 Ir9 120(3) . .
Ir3 C93 Ir9 79.9(13) . .
C93 C94 C95 109(5) . .
C93 C94 H94A 109.9 . .
C95 C94 H94A 109.9 . .
C93 C94 H94B 109.9 . .
C95 C94 H94B 109.9 . .
H94A C94 H94B 108.3 . .
C96 C95 C94 110(4) . .
C96 C95 H95A 109.6 . .
C94 C95 H95A 109.6 . .
C96 C95 H95B 109.6 . .
C94 C95 H95B 109.6 . .
H95A C95 H95B 108.1 . .
C97 C96 C95 126(5) . .
C97 C96 Ir9 72(3) . .
C95 C96 Ir9 116(3) . .
C97 C96 H96 116.8 . .
C95 C96 H96 116.8 . .
Ir9 C96 H96 81.8 . .
C96 C97 C98 119(5) . .
C96 C97 Ir9 68(3) . .
C98 C97 Ir9 111(3) . .
C96 C97 H97 120.6 . .
C98 C97 H97 120.6 . .
Ir9 C97 H97 90.8 . .
C99 C98 C97 112(4) . .
C99 C98 H98A 109.1 . .
C97 C98 H98A 109.1 . .
C99 C98 H98B 109.1 . .
C97 C98 H98B 109.1 . .
H98A C98 H98B 107.9 . .
C92 C99 C98 109(5) . .
C92 C99 H99A 110.0 . .
C98 C99 H99A 110.0 . .
C92 C99 H99B 110.0 . .
C98 C99 H99B 110.0 . .
H99A C99 H99B 108.4 . .
C2SS C1SS C3SS 120.0 . .
C2SS C1SS H1SS 120.0 . .
C3SS C1SS H1SS 120.0 . .
C1SS C2SS C4SS 120.0 . .
C1SS C2SS H2SS 120.0 . .
C4SS C2SS H2SS 120.0 . .
C2SS C4SS C5SS 120.0 . .
C2SS C4SS H4SS 120.0 . .
C5SS C4SS H4SS 120.0 . .
C4SS C5SS C6SS 120.0 . .
C4SS C5SS H5SS 120.0 . .
C6SS C5SS H5SS 120.0 . .
C3SS C6SS C5SS 120.0 . .
C3SS C6SS H6SS 120.0 . .
C5SS C6SS H6SS 120.0 . .
C6SS C3SS C1SS 120.0 . .
C6SS C3SS H3SS 120.0 . .
C1SS C3SS H3SS 120.0 . .
C7S C9S C8S 109(7) . 3_675
C7S C9S H9S 125.3 . .
C8S C9S H9S 125.3 3_675 .
C7S C8S C9S 112(10) . 3_675
C7S C8S H8S 124.1 . .
C9S C8S H8S 124.1 3_675 .

loop_
_geom_bond_atom_site_label_1
_geom_bond_atom_site_label_2
_geom_bond_distance
_geom_bond_site_symmetry_2
C7S C9S 1.32(2) .
C7S C8S 1.36(2) .
C7S H7S 0.9300 .
Ir1 C12 1.81(5) .
Ir1 C11 1.87(6) .
Ir1 Ir7 2.685(2) .
Ir1 Ir3 2.740(2) .
Ir1 Ir5 2.740(2) .
Ir1 Ir2 2.755(2) .
Ir1 Ir6 2.760(2) .
Ir2 C21 1.80(5) .
Ir2 C22 1.87(4) .
Ir2 Ir8 2.656(2) .
Ir2 Ir5 2.745(2) .
Ir2 Ir3 2.757(2) .
Ir2 Ir4 2.782(2) .
Ir3 C31 1.83(5) .
Ir3 C32 1.88(5) .
Ir3 C93 2.10(4) .
Ir3 Ir4 2.730(2) .
Ir3 Ir9 2.732(2) .
Ir3 Ir6 2.816(2) .
Ir4 C41 1.84(4) .
Ir4 C42 1.85(5) .
Ir4 Ir5 2.729(2) .
Ir4 Ir6 2.730(2) .
Ir4 Ir8 2.820(2) .
Ir4 Ir9 2.820(2) .
Ir5 C51 1.83(5) .
Ir5 C52 1.86(7) .
Ir5 Ir8 2.669(2) .
Ir5 Ir7 2.806(2) .
Ir5 Ir6 2.832(2) .
Ir6 C61 1.88(4) .
Ir6 C92 2.13(5) .
Ir6 C1 2.14(4) .
Ir6 Ir7 2.717(2) .
Ir6 Ir9 2.806(2) .
Ir7 C1 1.94(4) .
Ir7 C78 2.12(4) .
Ir7 C71 2.16(4) .
Ir7 C75 2.17(4) .
Ir7 C74 2.26(5) .
Ir8 C81 1.82(7) .
Ir8 C82 1.95(7) .
Ir8 C83 2.17(5) .
Ir9 C91 1.82(5) .
Ir9 C93 2.16(4) .
Ir9 C92 2.17(5) .
Ir9 C96 2.17(4) .
Ir9 C97 2.22(5) .
C1 O1 1.21(5) .
C11 O11 1.16(6) .
C12 O12 1.19(5) .
C21 O21 1.19(5) .
C22 O22 1.13(5) .
C31 O31 1.18(5) .
C32 O32 1.14(5) .
C41 O41 1.24(5) .
C42 O42 1.22(5) .
C51 O51 1.14(5) .
C52 O52 1.13(6) .
C61 O61 1.15(5) .
C71 C78 1.37(6) .
C71 C72 1.51(7) .
C71 H71 0.9300 .
C72 C73 1.46(7) .
C72 H72A 0.9700 .
C72 H72B 0.9700 .
C73 C74 1.56(8) .
C73 H73A 0.9700 .
C73 H73B 0.9700 .
C74 C75 1.35(6) .
C74 H74 0.9300 .
C75 C76 1.50(6) .
C75 H75 0.9300 .
C76 C77 1.61(6) .
C76 H76A 0.9700 .
C76 H76B 0.9700 .
C77 C78 1.50(5) .
C77 H77A 0.9700 .
C77 H77B 0.9700 .
C78 H78 0.9300 .
C81 O81 1.17(6) .
C82 O82 1.11(6) .
C83 C88 1.34(6) .
C83 C84 1.36(6) .
C84 C85 1.44(6) .
C84 H84 0.9300 .
C85 C86 1.42(7) .
C85 H85 0.9300 .
C86 C87 1.38(8) .
C86 H86 0.9300 .
C87 C88 1.41(7) .
C87 H87 0.9300 .
C88 H88 0.9300 .
C91 O91 1.19(6) .
C92 C93 1.33(7) .
C92 C99 1.51(7) .
C93 C94 1.52(7) .
C94 C95 1.60(8) .
C94 H94A 0.9700 .
C94 H94B 0.9700 .
C95 C96 1.52(7) .
C95 H95A 0.9700 .
C95 H95B 0.9700 .
C96 C97 1.48(7) .
C96 H96 0.9300 .
C97 C98 1.60(7) .
C97 H97 0.9300 .
C98 C99 1.57(7) .
C98 H98A 0.9700 .
C98 H98B 0.9700 .
C99 H99A 0.9700 .
C99 H99B 0.9700 .
C1SS C2SS 1.3900 .
C1SS C3SS 1.3900 .
C1SS H1SS 0.9300 .
C2SS C4SS 1.3900 .
C2SS H2SS 0.9300 .
C4SS C5SS 1.3900 .
C4SS H4SS 0.9300 .
C5SS C6SS 1.3900 .
C5SS H5SS 0.9300 .
C6SS C3SS 1.3900 .
C6SS H6SS 0.9300 .
C3SS H3SS 0.9300 .
C9S C8S 1.75(18) 3_675
C9S H9S 0.9300 .
C8S C9S 1.75(18) 3_675
C8S H8S 0.9300 .
